data_4329360
loop_
_publ_author_name
'Jia Li'
'Jun Tao'
'Rong-Bin Huang'
'Lan-Sun Zheng'

_publ_contact_author_address
;
Department of Chemistry
Xiamen University
Xiamen 361005
P. R. China
;
_publ_contact_author_email taojun@xmu.edu.cn
_publ_contact_author_name 'Prof. Jun Tao'
_publ_contact_author_phone 86-592-2188138
_publ_section_title
;
 Magnetic Nanosized {MII24}-Wheel-Based (M = Co, Ni) Coordination Polymers
;
_journal_name_full 'Inorganic Chemistry'
_journal_page_first 5988
_journal_page_last 5990
_journal_paper_doi 10.1021/ic300487a
_journal_volume 51
_journal_year 2012
_chemical_formula_sum 'C16 H81.3 Ni4 O23.3 S5'
_chemical_formula_weight 1001.63
_chemical_name_systematic
; 
 ? 
;
_space_group_IT_number 148
_symmetry_cell_setting trigonal
_symmetry_space_group_name_Hall '-R 3'
_symmetry_space_group_name_H-M 'R -3 :H'
_atom_sites_solution_hydrogens geom
_atom_sites_solution_primary direct
_atom_sites_solution_secondary difmap
_audit_creation_method SHELXL-97
_cell_angle_alpha 90.00
_cell_angle_beta 90.00
_cell_angle_gamma 120.00
_cell_formula_units_Z 18
_cell_length_a 26.907(2)
_cell_length_b 26.907(2)
_cell_length_c 28.712(4)
_cell_measurement_temperature 153(2)
_cell_volume 18002(3)
_computing_structure_refinement 'SHELXL-97 (Sheldrick, 1997)'
_computing_structure_solution 'SHELXS-97 (Sheldrick, 1990)'
_diffrn_ambient_temperature 153(2)
_diffrn_measured_fraction_theta_full 0.981
_diffrn_measured_fraction_theta_max 0.981
_diffrn_radiation_monochromator graphite
_diffrn_radiation_source 'fine-focus sealed tube'
_diffrn_radiation_type CuK\a
_diffrn_radiation_wavelength 1.54178
_diffrn_reflns_av_R_equivalents 0.0890
_diffrn_reflns_av_sigmaI/netI 0.1813
_diffrn_reflns_limit_h_max 27
_diffrn_reflns_limit_h_min -30
_diffrn_reflns_limit_k_max 29
_diffrn_reflns_limit_k_min -13
_diffrn_reflns_limit_l_max 25
_diffrn_reflns_limit_l_min -32
_diffrn_reflns_number 10982
_diffrn_reflns_theta_full 62.08
_diffrn_reflns_theta_max 62.08
_diffrn_reflns_theta_min 3.28
_exptl_absorpt_coefficient_mu 5.244
_exptl_crystal_colour green
_exptl_crystal_density_diffrn 1.663
_exptl_crystal_description block
_exptl_crystal_F_000 9276
_exptl_crystal_size_max 0.15
_exptl_crystal_size_mid 0.15
_exptl_crystal_size_min 0.15
_refine_diff_density_max 1.369
_refine_diff_density_min -1.047
_refine_diff_density_rms 0.164
_refine_ls_extinction_method none
_refine_ls_goodness_of_fit_ref 0.982
_refine_ls_hydrogen_treatment constr
_refine_ls_matrix_type full
_refine_ls_number_parameters 343
_refine_ls_number_reflns 6195
_refine_ls_number_restraints 0
_refine_ls_restrained_S_all 0.982
_refine_ls_R_factor_all 0.1445
_refine_ls_R_factor_gt 0.0900
_refine_ls_shift/su_max 0.000
_refine_ls_shift/su_mean 0.000
_refine_ls_structure_factor_coef Fsqd
_refine_ls_weighting_details 'calc w=1/[\s^2^(Fo^2^)+(0.1193P)^2^+0.0000P] where P=(Fo^2^+2Fc^2^)/3'
_refine_ls_weighting_scheme calc
_refine_ls_wR_factor_gt 0.2218
_refine_ls_wR_factor_ref 0.2900
_reflns_number_gt 3051
_reflns_number_total 6195
_reflns_threshold_expression >2sigma(I)
_cod_data_source_file ic300487a_si_002_1.cif
_cod_data_source_block 2guests
_cod_original_sg_symbol_H-M 'R -3'
_cod_database_code 4329360

loop_
_symmetry_equiv_pos_as_xyz
'x, y, z'
'-y, x-y, z'
'-x+y, -x, z'
'x+2/3, y+1/3, z+1/3'
'-y+2/3, x-y+1/3, z+1/3'
'-x+y+2/3, -x+1/3, z+1/3'
'x+1/3, y+2/3, z+2/3'
'-y+1/3, x-y+2/3, z+2/3'
'-x+y+1/3, -x+2/3, z+2/3'
'-x, -y, -z'
'y, -x+y, -z'
'x-y, x, -z'
'-x+2/3, -y+1/3, -z+1/3'
'y+2/3, -x+y+1/3, -z+1/3'
'x-y+2/3, x+1/3, -z+1/3'
'-x+1/3, -y+2/3, -z+2/3'
'y+1/3, -x+y+2/3, -z+2/3'
'x-y+1/3, x+2/3, -z+2/3'

loop_
_atom_site_label
_atom_site_type_symbol
_atom_site_fract_x
_atom_site_fract_y
_atom_site_fract_z
_atom_site_U_iso_or_equiv
_atom_site_adp_type
_atom_site_occupancy
_atom_site_symmetry_multiplicity
_atom_site_calc_flag
_atom_site_refinement_flags
Ni1 Ni 0.04888(7) 0.42780(7) 0.20472(6) 0.0329(4) Uani 1 1 d .
Ni2 Ni 0.08808(7) 0.39119(7) 0.11680(6) 0.0308(4) Uani 1 1 d .
Ni3 Ni 0.17342(7) 0.43923(7) 0.19680(6) 0.0337(5) Uani 1 1 d .
Ni4 Ni 0.15576(7) 0.31321(7) 0.13841(6) 0.0321(5) Uani 1 1 d .
O1 O 0.1808(3) 0.2580(3) 0.1116(3) 0.0417(18) Uani 1 1 d .
O2 O 0.2679(3) 0.3220(3) 0.0818(2) 0.0375(17) Uani 1 1 d .
O3 O 0.3248(3) 0.2747(3) -0.0732(2) 0.0365(16) Uani 1 1 d .
O4 O 0.2785(3) 0.1812(3) -0.0890(3) 0.048(2) Uani 1 1 d .
C1 C 0.2218(5) 0.2744(5) 0.0793(4) 0.047(3) Uani 1 1 d .
C2 C 0.2847(4) 0.2248(4) -0.0658(3) 0.031(2) Uani 1 1 d .
C3 C 0.2088(4) 0.2345(4) 0.0430(3) 0.0226(19) Uani 1 1 d .
C4 C 0.2519(4) 0.2491(4) 0.0061(4) 0.034(2) Uani 1 1 d .
H4A H 0.2879 0.2836 0.0082 0.040 Uiso 1 1 calc R
C5 C 0.2402(4) 0.2127(4) -0.0320(4) 0.040(3) Uani 1 1 d .
C6 C 0.1867(5) 0.1621(6) -0.0356(4) 0.050(3) Uani 1 1 d .
H6A H 0.1797 0.1361 -0.0605 0.060 Uiso 1 1 calc R
C7 C 0.1419(5) 0.1492(5) -0.0012(4) 0.050(3) Uani 1 1 d .
H7A H 0.1043 0.1173 -0.0050 0.060 Uiso 1 1 calc R
C8 C 0.1561(5) 0.1853(4) 0.0371(4) 0.044(3) Uani 1 1 d .
H8A H 0.1280 0.1755 0.0607 0.053 Uiso 1 1 calc R
O5 O 0.1194(3) 0.4581(3) 0.16367(18) 0.0252(14) Uani 1 1 d .
H5 H 0.1355 0.4978 0.1509 0.030 Uiso 1 1 calc R
O6 O 0.1265(3) 0.3637(3) 0.1618(2) 0.0312(15) Uani 1 1 d .
H6 H 0.0953 0.3388 0.1841 0.037 Uiso 1 1 calc R
O1W O 0.2175(3) 0.5150(3) 0.2303(2) 0.0402(18) Uani 1 1 d .
O2W O 0.1030(4) 0.2515(3) 0.1850(3) 0.053(2) Uani 1 1 d .
S1 S 0.21934(10) 0.44400(11) 0.09577(9) 0.0327(6) Uani 1 1 d .
O7 O 0.1620(3) 0.4316(3) 0.0785(2) 0.0298(15) Uani 1 1 d .
O8 O 0.2314(3) 0.4715(3) 0.1435(3) 0.0395(17) Uani 1 1 d .
O9 O 0.2201(3) 0.3892(3) 0.0997(2) 0.0341(16) Uani 1 1 d .
O10 O 0.2645(3) 0.4823(3) 0.0635(3) 0.0468(19) Uani 1 1 d .
S2 S 0.22931(10) 0.36359(11) 0.23164(9) 0.0351(6) Uani 1 1 d .
O11 O 0.2237(3) 0.3411(3) 0.1833(3) 0.0407(18) Uani 1 1 d .
O12 O 0.2258(3) 0.4165(3) 0.2313(2) 0.0375(17) Uani 1 1 d .
O13 O 0.1810(3) 0.3184(3) 0.2599(2) 0.0408(17) Uani 1 1 d .
O14 O 0.2858(3) 0.3766(3) 0.2498(2) 0.0366(16) Uani 1 1 d .
S3 S -0.04432(13) 0.30582(13) 0.16628(13) 0.0547(8) Uani 1 1 d .
O15 O 0.0197(2) 0.3522(3) 0.16663(19) 0.0240(14) Uani 1 1 d .
C9 C -0.0688(5) 0.3136(6) 0.1096(6) 0.076(5) Uani 1 1 d .
H9A H -0.0700 0.3495 0.1086 0.115 Uiso 1 1 calc R
H9B H -0.1073 0.2811 0.1038 0.115 Uiso 1 1 calc R
H9C H -0.0424 0.3146 0.0856 0.115 Uiso 1 1 calc R
C10 C -0.0428(6) 0.2402(6) 0.1609(6) 0.079(5) Uani 1 1 d .
H10A H -0.0284 0.2328 0.1899 0.118 Uiso 1 1 calc R
H10B H -0.0176 0.2434 0.1350 0.118 Uiso 1 1 calc R
H10C H -0.0817 0.2085 0.1548 0.118 Uiso 1 1 calc R
S4 S 0.09149(14) 0.40106(14) 0.29884(12) 0.0548(8) Uani 1 1 d .
O16 O 0.1047(3) 0.4149(3) 0.2448(2) 0.0409(17) Uani 1 1 d .
C11 C 0.1571(11) 0.4216(11) 0.3218(12) 0.27(2) Uani 1 1 d .
H11A H 0.1804 0.4636 0.3216 0.410 Uiso 1 1 calc R
H11B H 0.1762 0.4055 0.3032 0.410 Uiso 1 1 calc R
H11C H 0.1527 0.4076 0.3539 0.410 Uiso 1 1 calc R
C12 C 0.0673(6) 0.3267(5) 0.3031(3) 0.050(3) Uani 1 1 d .
H12A H 0.0276 0.3048 0.2920 0.075 Uiso 1 1 calc R
H12B H 0.0691 0.3168 0.3356 0.075 Uiso 1 1 calc R
H12C H 0.0917 0.3175 0.2840 0.075 Uiso 1 1 calc R

loop_
_atom_site_aniso_label
_atom_site_aniso_U_11
_atom_site_aniso_U_22
_atom_site_aniso_U_33
_atom_site_aniso_U_23
_atom_site_aniso_U_13
_atom_site_aniso_U_12
Ni1 0.0357(9) 0.0328(9) 0.0320(10) -0.0008(7) 0.0034(7) 0.0184(8)
Ni2 0.0291(9) 0.0311(9) 0.0351(10) -0.0053(7) -0.0003(7) 0.0172(7)
Ni3 0.0307(9) 0.0319(9) 0.0403(11) -0.0040(7) -0.0044(7) 0.0169(7)
Ni4 0.0325(9) 0.0328(9) 0.0346(10) -0.0021(7) -0.0031(7) 0.0192(7)
O1 0.051(4) 0.050(4) 0.039(4) 0.004(3) -0.008(4) 0.037(4)
O2 0.030(4) 0.039(4) 0.038(4) 0.007(3) 0.004(3) 0.013(3)
O3 0.034(4) 0.043(4) 0.018(3) 0.006(3) 0.009(3) 0.009(3)
O4 0.050(5) 0.035(4) 0.047(5) 0.000(4) 0.034(4) 0.013(4)
C1 0.036(6) 0.063(8) 0.064(8) 0.006(6) 0.002(6) 0.040(6)
C2 0.018(5) 0.047(6) 0.028(5) -0.009(5) -0.016(4) 0.015(5)
C3 0.023(4) 0.022(4) 0.020(5) -0.004(3) -0.015(4) 0.009(4)
C4 0.025(5) 0.029(5) 0.042(6) 0.005(4) 0.006(4) 0.010(4)
C5 0.038(6) 0.019(5) 0.049(7) -0.018(4) 0.000(5) 0.003(4)
C6 0.033(6) 0.071(8) 0.024(6) -0.007(5) 0.013(5) 0.010(6)
C7 0.028(5) 0.052(7) 0.061(8) -0.017(6) 0.023(5) 0.013(5)
C8 0.071(8) 0.036(6) 0.034(6) -0.002(5) 0.010(6) 0.032(6)
O5 0.035(3) 0.033(3) 0.002(3) -0.004(2) -0.005(2) 0.013(3)
O6 0.049(4) 0.033(4) 0.007(3) -0.001(3) -0.006(3) 0.017(3)
O1W 0.058(5) 0.040(4) 0.036(4) 0.004(3) -0.020(4) 0.035(4)
O2W 0.063(5) 0.046(5) 0.049(5) 0.018(4) 0.025(4) 0.026(4)
S1 0.0340(13) 0.0365(13) 0.0290(13) 0.0070(10) -0.0027(10) 0.0187(11)
O7 0.037(4) 0.042(4) 0.010(3) -0.009(3) -0.005(3) 0.019(3)
O8 0.029(4) 0.021(3) 0.049(4) -0.010(3) -0.019(3) -0.001(3)
O9 0.041(4) 0.023(3) 0.044(4) -0.007(3) -0.015(3) 0.020(3)
O10 0.037(4) 0.042(4) 0.054(5) 0.006(4) 0.007(4) 0.014(4)
S2 0.0312(12) 0.0329(13) 0.0412(15) 0.0049(11) -0.0066(11) 0.0161(11)
O11 0.049(4) 0.030(4) 0.046(5) -0.013(3) -0.015(4) 0.022(3)
O12 0.062(5) 0.052(4) 0.014(3) -0.019(3) -0.021(3) 0.041(4)
O13 0.031(4) 0.056(5) 0.031(4) 0.001(3) 0.004(3) 0.018(3)
O14 0.040(4) 0.039(4) 0.037(4) 0.000(3) -0.005(3) 0.025(3)
S3 0.0380(15) 0.0421(16) 0.074(2) -0.0005(15) 0.0056(14) 0.0122(13)
O15 0.020(3) 0.041(4) 0.008(3) -0.006(3) -0.004(2) 0.013(3)
C9 0.035(7) 0.069(9) 0.126(14) 0.011(9) -0.026(8) 0.028(7)
C10 0.064(9) 0.044(8) 0.127(15) 0.018(8) 0.019(9) 0.026(7)
S4 0.0564(19) 0.0603(19) 0.0460(18) 0.0038(14) 0.0055(14) 0.0278(16)
O16 0.046(4) 0.050(4) 0.025(4) 0.012(3) 0.002(3) 0.022(4)
C11 0.28(3) 0.22(3) 0.46(5) 0.24(3) 0.33(4) 0.22(3)
C12 0.101(10) 0.065(8) 0.008(5) 0.012(5) -0.007(5) 0.060(7)

loop_
_atom_type_symbol
_atom_type_description
_atom_type_scat_dispersion_real
_atom_type_scat_dispersion_imag
_atom_type_scat_source
C C 0.0181 0.0091 'International Tables Vol C Tables 4.2.6.8 and 6.1.1.4'
H H 0.0000 0.0000 'International Tables Vol C Tables 4.2.6.8 and 6.1.1.4'
O O 0.0492 0.0322 'International Tables Vol C Tables 4.2.6.8 and 6.1.1.4'
S S 0.3331 0.5567 'International Tables Vol C Tables 4.2.6.8 and 6.1.1.4'
Ni Ni -3.0029 0.5091 'International Tables Vol C Tables 4.2.6.8 and 6.1.1.4'

loop_
_geom_angle_atom_site_label_1
_geom_angle_atom_site_label_2
_geom_angle_atom_site_label_3
_geom_angle
_geom_angle_site_symmetry_1
_geom_angle_site_symmetry_3
O2 Ni1 O5 165.7(3) 14_455 .
O2 Ni1 O16 89.6(3) 14_455 .
O5 Ni1 O16 77.1(3) . .
O2 Ni1 O15 90.9(3) 14_455 .
O5 Ni1 O15 84.7(2) . .
O16 Ni1 O15 94.5(3) . .
O2 Ni1 O9 84.9(3) 14_455 14_455
O5 Ni1 O9 103.2(3) . 14_455
O16 Ni1 O9 102.6(3) . 14_455
O15 Ni1 O9 162.3(3) . 14_455
O2 Ni1 O11 104.8(3) 14_455 14_455
O5 Ni1 O11 88.4(2) . 14_455
O16 Ni1 O11 165.6(3) . 14_455
O15 Ni1 O11 84.4(3) . 14_455
O9 Ni1 O11 80.1(3) 14_455 14_455
O3 Ni2 O6 101.6(3) 12 .
O3 Ni2 O7 93.7(3) 12 .
O6 Ni2 O7 90.0(3) . .
O3 Ni2 O14 87.0(3) 12 14_455
O6 Ni2 O14 167.7(3) . 14_455
O7 Ni2 O14 98.3(3) . 14_455
O3 Ni2 O5 174.4(3) 12 .
O6 Ni2 O5 80.8(2) . .
O7 Ni2 O5 91.3(2) . .
O14 Ni2 O5 89.9(3) 14_455 .
O3 Ni2 O15 93.0(3) 12 .
O6 Ni2 O15 82.2(3) . .
O7 Ni2 O15 170.6(2) . .
O14 Ni2 O15 88.6(3) 14_455 .
O5 Ni2 O15 82.4(2) . .
O5 Ni3 O1W 96.1(3) . .
O5 Ni3 O6 81.5(3) . .
O1W Ni3 O6 177.5(3) . .
O5 Ni3 O8 91.9(3) . .
O1W Ni3 O8 89.4(3) . .
O6 Ni3 O8 90.9(3) . .
O5 Ni3 O12 177.6(3) . .
O1W Ni3 O12 85.8(3) . .
O6 Ni3 O12 96.7(3) . .
O8 Ni3 O12 89.7(3) . .
O5 Ni3 O16 76.0(3) . .
O1W Ni3 O16 89.1(3) . .
O6 Ni3 O16 90.1(3) . .
O8 Ni3 O16 167.6(3) . .
O12 Ni3 O16 102.5(3) . .
O4 Ni4 O6 94.1(3) 12 .
O4 Ni4 O11 168.7(3) 12 .
O6 Ni4 O11 97.0(3) . .
O4 Ni4 O2W 91.2(4) 12 .
O6 Ni4 O2W 89.0(3) . .
O11 Ni4 O2W 90.9(3) . .
O4 Ni4 O1 82.0(3) 12 .
O6 Ni4 O1 176.0(3) . .
O11 Ni4 O1 87.0(3) . .
O2W Ni4 O1 90.2(3) . .
O4 Ni4 O9 98.4(3) 12 .
O6 Ni4 O9 86.2(3) . .
O11 Ni4 O9 80.5(3) . .
O2W Ni4 O9 169.5(3) . .
O1 Ni4 O9 95.3(3) . .
C1 O1 Ni4 122.3(7) . .
C1 O2 Ni1 127.0(7) . 15
C2 O3 Ni2 130.2(7) . 11
C2 O4 Ni4 143.3(6) . 11
O2 C1 O1 121.7(11) . .
O2 C1 C3 124.0(10) . .
O1 C1 C3 114.3(10) . .
O3 C2 O4 122.7(9) . .
O3 C2 C5 121.9(9) . .
O4 C2 C5 115.3(9) . .
C8 C3 C1 124.4(9) . .
C8 C3 C4 117.4(8) . .
C1 C3 C4 117.8(9) . .
C5 C4 C3 120.3(9) . .
C4 C5 C6 120.1(10) . .
C4 C5 C2 119.7(9) . .
C6 C5 C2 120.0(9) . .
C5 C6 C7 120.3(10) . .
C8 C7 C6 117.6(10) . .
C3 C8 C7 124.0(10) . .
Ni3 O5 Ni1 105.9(3) . .
Ni3 O5 Ni2 96.9(3) . .
Ni1 O5 Ni2 97.9(3) . .
Ni4 O6 Ni2 118.9(3) . .
Ni4 O6 Ni3 125.8(3) . .
Ni2 O6 Ni3 97.2(3) . .
O10 S1 O9 109.0(4) . .
O10 S1 O7 110.4(4) . .
O9 S1 O7 109.2(4) . .
O10 S1 O8 109.3(4) . .
O9 S1 O8 108.0(4) . .
O7 S1 O8 110.8(4) . .
S1 O7 Ni2 124.2(4) . .
S1 O8 Ni3 122.7(4) . .
S1 O9 Ni1 124.2(4) . 15
S1 O9 Ni4 124.2(4) . .
Ni1 O9 Ni4 91.8(3) 15 .
O14 S2 O12 109.2(4) . .
O14 S2 O11 108.0(4) . .
O12 S2 O11 110.0(4) . .
O14 S2 O13 112.0(4) . .
O12 S2 O13 109.9(5) . .
O11 S2 O13 107.7(4) . .
S2 O11 Ni4 128.7(5) . .
S2 O11 Ni1 124.8(4) . 15
Ni4 O11 Ni1 93.8(3) . 15
S2 O12 Ni3 132.7(4) . .
S2 O14 Ni2 127.0(4) . 15
O15 S3 C10 103.4(6) . .
O15 S3 C9 103.7(5) . .
C10 S3 C9 103.1(8) . .
S3 O15 Ni1 121.1(4) . .
S3 O15 Ni2 136.9(4) . .
Ni1 O15 Ni2 93.5(2) . .
O16 S4 C11 103.2(9) . .
O16 S4 C12 104.1(5) . .
C11 S4 C12 94.4(9) . .
S4 O16 Ni1 119.2(4) . .
S4 O16 Ni3 139.5(4) . .
Ni1 O16 Ni3 100.4(3) . .

loop_
_geom_bond_atom_site_label_1
_geom_bond_atom_site_label_2
_geom_bond_distance
_geom_bond_site_symmetry_2
Ni1 O2 1.961(7) 14_455
Ni1 O5 2.026(6) .
Ni1 O16 2.056(7) .
Ni1 O15 2.086(6) .
Ni1 O9 2.093(6) 14_455
Ni1 O11 2.181(8) 14_455
Ni2 O3 1.993(6) 12
Ni2 O6 2.012(6) .
Ni2 O7 2.046(7) .
Ni2 O14 2.055(7) 14_455
Ni2 O5 2.060(6) .
Ni2 O15 2.145(6) .
Ni3 O5 2.004(6) .
Ni3 O1W 2.017(7) .
Ni3 O6 2.042(6) .
Ni3 O8 2.042(8) .
Ni3 O12 2.050(6) .
Ni3 O16 2.130(7) .
Ni4 O4 1.971(7) 12
Ni4 O6 1.997(7) .
Ni4 O11 2.048(7) .
Ni4 O2W 2.051(7) .
Ni4 O1 2.063(7) .
Ni4 O9 2.207(7) .
O1 C1 1.336(13) .
O2 C1 1.263(13) .
O2 Ni1 1.961(7) 15
O3 C2 1.250(12) .
O3 Ni2 1.993(6) 11
O4 C2 1.286(12) .
O4 Ni4 1.971(7) 11
C1 C3 1.408(15) .
C2 C5 1.449(14) .
C3 C8 1.384(14) .
C3 C4 1.473(13) .
C4 C5 1.394(14) .
C5 C6 1.406(15) .
C6 C7 1.458(14) .
C7 C8 1.389(15) .
S1 O10 1.464(8) .
S1 O9 1.490(7) .
S1 O7 1.491(7) .
S1 O8 1.514(7) .
O9 Ni1 2.092(6) 15
S2 O14 1.473(7) .
S2 O12 1.473(7) .
S2 O11 1.490(8) .
S2 O13 1.500(7) .
O11 Ni1 2.181(8) 15
O14 Ni2 2.055(7) 15
S3 O15 1.541(6) .
S3 C10 1.793(13) .
S3 C9 1.807(15) .
S4 O16 1.593(7) .
S4 C11 1.70(3) .
S4 C12 1.771(12) .
